data_8101584
loop_
_publ_author_name
'Kuhn, Norbert'
'G\"ohner, Martin'
'Steimann, Manfred'
'Nachtigall, Christiane'

_publ_section_title
;
Crystal structure of bis(1,3-diisopropyl-4,5-dimethylimidazolium) 
tetrachloropalladate dihydrate, (C~11~H~21~N~2~)~2~PdCl~4~ &#x00B7; 
2H~2~O
;
_journal_issue 4
_journal_name_full 'Zeitschrift f\"ur Kristallographie - New Crystal Structures'
_journal_page_first 565
_journal_page_last 566
_journal_volume 214
_journal_year 1999
_chemical_formula_sum 'C22 H46 Cl4 N4 O2 Pd'
_chemical_formula_weight 646.83
_space_group_IT_number 14
_symmetry_cell_setting monoclinic
_symmetry_space_group_name_Hall '-P 2yn'
_symmetry_space_group_name_H-M 'P 1 21/n 1'
_cell_angle_alpha 90.00
_cell_angle_beta 108.75(3)
_cell_angle_gamma 90.00
_cell_formula_units_Z 4
_cell_length_a 13.176(5)
_cell_length_b 14.043(2)
_cell_length_c 17.289(6)
_cell_measurement_temperature 173(2)
_cell_volume 3029.3(16)
_diffrn_ambient_temperature 173(2)
_exptl_crystal_density_diffrn 1.418
_refine_ls_R_factor_obs 0.0476
_refine_ls_wR_factor_obs 0.1121
_cod_depositor_comments
;
 Marking attached hydrogen atoms.

 Antanas Vaitkus,
 2017-09-11
;
_cod_original_sg_symbol_H-M 'P 21/n'
_cod_database_code 8101584

loop_
_symmetry_equiv_pos_as_xyz
'x, y, z'
'-x+1/2, y+1/2, -z+1/2'
'-x, -y, -z'
'x-1/2, -y-1/2, z-1/2'

loop_
_atom_site_aniso_label
_atom_site_aniso_U_11
_atom_site_aniso_U_22
_atom_site_aniso_U_33
_atom_site_aniso_U_23
_atom_site_aniso_U_13
_atom_site_aniso_U_12
Pd1 0.02513(15) 0.02819(15) 0.03386(17) 0.00209(13) 0.01053(11) -0.00017(12)
Cl3 0.0323(5) 0.0414(5) 0.0481(6) -0.0073(5) 0.0159(5) 0.0005(4)
Cl2 0.0270(4) 0.0393(5) 0.0442(6) -0.0034(4) 0.0128(4) -0.0018(4)
Cl4 0.0406(6) 0.0582(8) 0.0784(10) -0.0332(7) 0.0172(6) -0.0029(6)
Cl1 0.0283(5) 0.0568(7) 0.0429(6) -0.0031(5) 0.0098(4) -0.0017(4)
N4 0.0322(17) 0.0375(17) 0.0290(17) 0.0019(16) 0.0063(14) 0.0009(15)
N1 0.0273(17) 0.0375(17) 0.036(2) 0.0079(15) 0.0120(15) 0.0031(14)
N2 0.0235(16) 0.0332(17) 0.040(2) 0.0032(15) 0.0092(14) 0.0009(13)
N3 0.0283(17) 0.0376(17) 0.0333(19) 0.0033(15) 0.0087(15) -0.0028(14)
C13 0.0244(19) 0.0321(19) 0.043(2) -0.0005(17) 0.0100(17) -0.0041(15)
C12 0.028(2) 0.034(2) 0.041(2) -0.0035(18) 0.0149(18) -0.0044(16)
C11 0.0259(19) 0.035(2) 0.041(2) 0.0071(18) 0.0118(17) 0.0033(15)
C9 0.040(2) 0.043(3) 0.064(3) 0.013(2) 0.024(2) -0.003(2)
C8 0.034(2) 0.0334(19) 0.033(2) -0.0026(17) 0.0075(17) -0.0053(17)
C7 0.040(2) 0.034(2) 0.040(3) -0.0051(18) 0.0071(19) 0.0002(17)
C6 0.022(2) 0.047(3) 0.064(3) 0.004(2) 0.009(2) -0.0016(18)
C5 0.048(3) 0.032(2) 0.042(3) -0.0011(19) 0.016(2) -0.0006(19)
C4 0.036(2) 0.046(2) 0.033(2) 0.0077(18) 0.0025(18) -0.0074(18)
C3 0.046(3) 0.042(2) 0.028(2) 0.0013(18) 0.0005(19) 0.001(2)
C2 0.085(5) 0.041(3) 0.050(3) -0.011(2) 0.014(3) -0.004(3)
C1 0.035(2) 0.044(2) 0.041(3) 0.0174(19) 0.0156(19) 0.0048(18)
C25 0.032(2) 0.046(2) 0.048(3) 0.016(2) 0.010(2) 0.0120(19)
C24 0.058(3) 0.050(3) 0.034(3) -0.002(2) 0.003(2) -0.007(2)
C23 0.071(4) 0.045(3) 0.058(3) 0.013(3) 0.026(3) 0.023(3)
C22 0.079(4) 0.061(3) 0.037(3) 0.009(2) 0.011(3) -0.015(3)
C21 0.073(4) 0.038(3) 0.055(3) 0.009(2) 0.013(3) 0.006(2)
C20 0.039(3) 0.054(3) 0.067(4) 0.024(3) 0.022(2) 0.004(2)
C19 0.049(3) 0.058(3) 0.049(3) 0.014(2) -0.002(2) 0.003(2)
C18 0.028(2) 0.098(5) 0.058(4) 0.022(3) 0.005(2) -0.001(3)
C17 0.042(3) 0.085(4) 0.041(3) 0.012(3) 0.010(2) 0.015(3)
C26 0.043(3) 0.068(4) 0.082(5) 0.014(4) 0.004(3) 0.013(3)
O1 0.076(4) 0.101(4) 0.060(3) 0.007(3) 0.028(3) 0.030(3)
O2 0.23(2) 0.042(5) 0.093(10) 0.020(6) 0.074(13) 0.023(8)
O3 0.21(2) 0.101(12) 0.138(17) -0.040(12) 0.030(17) 0.069(14)

loop_
_atom_site_label
_atom_site_type_symbol
_atom_site_fract_x
_atom_site_fract_y
_atom_site_fract_z
_atom_site_U_iso_or_equiv
_atom_site_thermal_displace_type
_atom_site_occupancy
_atom_site_symmetry_multiplicity
_atom_site_calc_flag
_atom_site_refinement_flags
_atom_site_disorder_assembly
_atom_site_disorder_group
_atom_site_attached_hydrogens
Pd1 Pd 0.55945(3) 0.09942(2) 0.81035(2) 0.02881(11) Uani 1 4 d . . . 0
Cl3 Cl 0.53828(9) 0.21952(8) 0.89550(8) 0.0399(3) Uani 1 4 d . . . 0
Cl2 Cl 0.74572(8) 0.11043(8) 0.86368(7) 0.0365(2) Uani 1 4 d . . . 0
Cl4 Cl 0.57875(11) -0.01798(11) 0.72471(11) 0.0595(4) Uani 1 4 d . . . 0
Cl1 Cl 0.37588(9) 0.08274(9) 0.75816(8) 0.0431(3) Uani 1 4 d . . . 0
N4 N 0.8039(3) 0.3981(3) 0.9786(2) 0.0338(7) Uani 1 4 d . . . 0
N1 N 0.2344(3) 0.1380(3) 0.9403(2) 0.0333(8) Uani 1 4 d . . . 0
N2 N 0.1751(3) 0.2397(3) 0.8416(2) 0.0325(8) Uani 1 4 d . . . 0
N3 N 0.7188(3) 0.4347(3) 0.8525(2) 0.0334(8) Uani 1 4 d . . . 0
C13 C 0.0870(3) 0.2061(3) 0.8619(3) 0.0334(9) Uani 1 4 d . . . 0
C12 C 0.1244(3) 0.1423(3) 0.9231(3) 0.0336(9) Uani 1 4 d . . . 0
C11 C 0.2629(3) 0.1965(3) 0.8895(3) 0.0338(9) Uani 1 4 d . . . 0
H11A H 0.3337 0.2056 0.8880 0.041 Uiso 1 4 calc R . . 0
C9 C 0.0653(4) 0.0849(3) 0.9668(4) 0.0471(12) Uani 1 4 d . . . 0
H9A H -0.0113 0.0997 0.9450 0.056 Uiso 1 4 calc R . . 0
H9B H 0.0919 0.1001 1.0252 0.056 Uiso 1 4 calc R . . 0
H9C H 0.0764 0.0170 0.9590 0.056 Uiso 1 4 calc R . . 0
C8 C 0.7534(4) 0.3631(3) 0.9048(3) 0.0345(9) Uani 1 4 d . . . 0
H8A H 0.7435 0.2973 0.8915 0.041 Uiso 1 4 calc R . . 0
C7 C 0.8013(4) 0.4975(3) 0.9738(3) 0.0392(10) Uani 1 4 d . . . 0
C6 C -0.0239(4) 0.2429(4) 0.8221(4) 0.0457(12) Uani 1 4 d . . . 0
H6A H -0.0736 0.2098 0.8447 0.055 Uiso 1 4 calc R . . 0
H6B H -0.0452 0.2316 0.7631 0.055 Uiso 1 4 calc R . . 0
H6C H -0.0257 0.3113 0.8325 0.055 Uiso 1 4 calc R . . 0
C5 C 0.7485(4) 0.5195(3) 0.8948(3) 0.0405(10) Uani 1 4 d . . . 0
C4 C 0.6554(4) 0.4271(4) 0.7646(3) 0.0405(10) Uani 1 4 d . . . 0
H4A H 0.6765 0.4811 0.7353 0.049 Uiso 1 4 calc R . . 0
C3 C 0.8612(4) 0.3439(3) 1.0539(3) 0.0417(11) Uani 1 4 d . . . 0
H3A H 0.8584 0.3821 1.1020 0.050 Uiso 1 4 calc R . . 0
C2 C 0.8478(6) 0.5587(4) 1.0471(4) 0.0606(16) Uani 1 4 d . . . 0
H2A H 0.8376 0.6258 1.0311 0.073 Uiso 1 4 calc R . . 0
H2B H 0.9245 0.5452 1.0710 0.073 Uiso 1 4 calc R . . 0
H2C H 0.8117 0.5452 1.0874 0.073 Uiso 1 4 calc R . . 0
C1 C 0.3087(4) 0.0735(3) 1.0009(3) 0.0392(10) Uani 1 4 d . . . 0
H1A H 0.2696 0.0472 1.0371 0.047 Uiso 1 4 calc R . . 0
C25 C 0.1700(4) 0.3061(4) 0.7732(3) 0.0428(11) Uani 1 4 d . . . 0
H25A H 0.1164 0.3571 0.7717 0.051 Uiso 1 4 calc R . . 0
C24 C 0.6812(5) 0.3350(4) 0.7291(3) 0.0502(13) Uani 1 4 d . . . 0
H24A H 0.7583 0.3321 0.7373 0.060 Uiso 1 4 calc R . . 0
H24B H 0.6414 0.3325 0.6705 0.060 Uiso 1 4 calc R . . 0
H24C H 0.6606 0.2808 0.7566 0.060 Uiso 1 4 calc R . . 0
C23 C 0.3398(6) -0.0081(4) 0.9575(4) 0.0567(15) Uani 1 4 d . . . 0
H23A H 0.2753 -0.0427 0.9257 0.068 Uiso 1 4 calc R . . 0
H23B H 0.3873 -0.0512 0.9977 0.068 Uiso 1 4 calc R . . 0
H23C H 0.3771 0.0161 0.9209 0.068 Uiso 1 4 calc R . . 0
C22 C 0.8059(6) 0.2491(5) 1.0556(4) 0.0608(16) Uani 1 4 d . . . 0
H22A H 0.7313 0.2606 1.0525 0.073 Uiso 1 4 calc R . . 0
H22B H 0.8432 0.2155 1.1064 0.073 Uiso 1 4 calc R . . 0
H22C H 0.8076 0.2103 1.0089 0.073 Uiso 1 4 calc R . . 0
C21 C 0.7251(6) 0.6147(4) 0.8546(4) 0.0571(15) Uani 1 4 d . . . 0
H21A H 0.7527 0.6648 0.8954 0.069 Uiso 1 4 calc R . . 0
H21B H 0.6475 0.6223 0.8295 0.069 Uiso 1 4 calc R . . 0
H21C H 0.7599 0.6195 0.8124 0.069 Uiso 1 4 calc R . . 0
C20 C 0.2780(4) 0.3523(4) 0.7861(4) 0.0524(14) Uani 1 4 d . . . 0
H20A H 0.2998 0.3872 0.8379 0.063 Uiso 1 4 calc R . . 0
H20B H 0.2729 0.3965 0.7411 0.063 Uiso 1 4 calc R . . 0
H20C H 0.3313 0.3031 0.7875 0.063 Uiso 1 4 calc R . . 0
C19 C 0.4042(5) 0.1291(4) 1.0536(4) 0.0561(15) Uani 1 4 d . . . 0
H19A H 0.3795 0.1806 1.0814 0.067 Uiso 1 4 calc R . . 0
H19B H 0.4435 0.1561 1.0193 0.067 Uiso 1 4 calc R . . 0
H19C H 0.4516 0.0865 1.0944 0.067 Uiso 1 4 calc R . . 0
C18 C 0.5371(4) 0.4383(6) 0.7547(4) 0.0637(17) Uani 1 4 d . . . 0
H18A H 0.5258 0.4988 0.7789 0.076 Uiso 1 4 calc R . . 0
H18B H 0.5141 0.3856 0.7823 0.076 Uiso 1 4 calc R . . 0
H18C H 0.4952 0.4377 0.6965 0.076 Uiso 1 4 calc R . . 0
C17 C 0.1323(5) 0.2509(5) 0.6938(4) 0.0568(15) Uani 1 4 d . . . 0
H17A H 0.0625 0.2219 0.6877 0.068 Uiso 1 4 calc R . . 0
H17B H 0.1844 0.2009 0.6944 0.068 Uiso 1 4 calc R . . 0
H17C H 0.1256 0.2942 0.6480 0.068 Uiso 1 4 calc R . . 0
C26 C 0.9770(5) 0.3329(5) 1.0596(5) 0.0687(19) Uani 1 4 d . . . 0
H26A H 1.0085 0.3959 1.0585 0.082 Uiso 1 4 calc R . . 0
H26B H 0.9819 0.2952 1.0132 0.082 Uiso 1 4 calc R . . 0
H26C H 1.0161 0.3006 1.1107 0.082 Uiso 1 4 calc R . . 0
O1 O 0.5456(5) 0.5891(5) 0.9707(4) 0.0776(16) Uani 1 4 d . . . 2
O2 O 0.4455(19) 0.5599(8) 0.9351(10) 0.116(7) Uani 0.50 4 d P . . 2
O3 O 0.480(2) 0.5606(13) 0.9990(16) 0.155(9) Uani 0.50 4 d P . . 2

loop_
_geom_bond_atom_site_label_1
_geom_bond_atom_site_label_2
_geom_bond_distance
_geom_bond_site_symmetry_2
_geom_bond_publ_flag
Pd1 Cl4 2.2840(14) . ?
Pd1 Cl1 2.3057(15) . ?
Pd1 Cl3 2.3138(12) . ?
Pd1 Cl2 2.3330(15) . ?
N4 C8 1.330(6) . ?
N4 C7 1.398(6) . ?
N4 C3 1.488(6) . ?
N1 C11 1.341(6) . ?
N1 C12 1.384(6) . ?
N1 C1 1.490(6) . ?
N2 C11 1.334(6) . ?
N2 C13 1.398(5) . ?
N2 C25 1.490(6) . ?
N3 C8 1.331(6) . ?
N3 C5 1.387(6) . ?
N3 C4 1.485(6) . ?
C13 C12 1.353(7) . ?
C13 C6 1.493(6) . ?
C12 C9 1.484(6) . ?
C7 C5 1.353(7) . ?
C7 C2 1.490(7) . ?
C5 C21 1.492(7) . ?
C4 C24 1.517(8) . ?
C4 C18 1.520(7) . ?
C3 C26 1.505(8) . ?
C3 C22 1.522(8) . ?
C1 C23 1.497(8) . ?
C1 C19 1.512(8) . ?
C25 C20 1.514(7) . ?
C25 C17 1.515(8) . ?
O1 O3 1.19(3) . ?
O1 O2 1.33(2) . ?
O2 O3 1.05(3) . ?
O3 O3 1.78(3) 3_667 ?
